data_7716247
loop_
_publ_author_name
'Kao, Cheng-Po'
'Lee, Jhen-Yi'
'Tang, Min-Cheng'
'Lee, Hon Man'

_publ_section_title
;
 Design and synthesis of versatile ligand precursors based on phosphonium
 ylides for palladalactam formation and catalytic investigation.
;
_journal_issue 25
_journal_name_full 'Dalton transactions (Cambridge, England : 2003)'
_journal_page_first 10475
_journal_page_last 10485
_journal_paper_doi 10.1039/d4dt00862f
_journal_volume 53
_journal_year 2024
_chemical_formula_sum 'C19 H26 Cl N2 O P Pd'
_chemical_formula_weight 471.24
_space_group_crystal_system monoclinic
_space_group_IT_number 15
_space_group_name_Hall '-C 2yc'
_space_group_name_H-M_alt 'C 1 2/c 1'
_atom_sites_solution_hydrogens geom
_audit_creation_method SHELXL-2014
_audit_update_record
;
2024-03-15 deposited with the CCDC.	2024-05-30 downloaded from the CCDC.
;
_cell_angle_alpha 90
_cell_angle_beta 114.714(3)
_cell_angle_gamma 90
_cell_formula_units_Z 8
_cell_length_a 20.8409(6)
_cell_length_b 9.6630(2)
_cell_length_c 21.7185(6)
_cell_measurement_reflns_used 7578
_cell_measurement_temperature 100(2)
_cell_measurement_theta_max 70.3410
_cell_measurement_theta_min 4.4770
_cell_volume 3973.2(2)
_computing_cell_refinement 'CrysAlisPro 1.171.42.33a (Rigaku OD, 2021)'
_computing_data_collection 'CrysAlisPro 1.171.42.33a (Rigaku OD, 2021)'
_computing_data_reduction 'CrysAlisPro 1.171.42.33a (Rigaku OD, 2021)'
_computing_molecular_graphics 'Olex2 1.5 (Dolomanov et al., 2009)'
_computing_publication_material 'Olex2 1.5 (Dolomanov et al., 2009)'
_computing_structure_refinement 'SHELXL 2018/3 (Sheldrick, 2015)'
_computing_structure_solution 'SHELXT  (Sheldrick, 2015)'
_diffrn_ambient_temperature 100(2)
_diffrn_measured_fraction_theta_full 0.989
_diffrn_measured_fraction_theta_max 1.000
_diffrn_measurement_device_type 'XtaLAB Synergy R, DW system, HyPix-Arc 150'
_diffrn_measurement_method '\w scans'
_diffrn_radiation_type CuK\a
_diffrn_radiation_wavelength 1.54184
_diffrn_reflns_av_R_equivalents 0.0435
_diffrn_reflns_av_unetI/netI 0.0395
_diffrn_reflns_Laue_measured_fraction_full 0.989
_diffrn_reflns_Laue_measured_fraction_max 1.000
_diffrn_reflns_limit_h_max 24
_diffrn_reflns_limit_h_min -24
_diffrn_reflns_limit_k_max 11
_diffrn_reflns_limit_k_min -10
_diffrn_reflns_limit_l_max 25
_diffrn_reflns_limit_l_min -25
_diffrn_reflns_number 13073
_diffrn_reflns_point_group_measured_fraction_full 0.989
_diffrn_reflns_point_group_measured_fraction_max 1.000
_diffrn_reflns_theta_full 67.684
_diffrn_reflns_theta_max 67.062
_diffrn_reflns_theta_min 4.482
_diffrn_source 'Rotating-anode X-ray tube'
_exptl_absorpt_coefficient_mu 9.603
_exptl_absorpt_correction_T_max 1.000000
_exptl_absorpt_correction_T_min 0.44140
_exptl_absorpt_correction_type multi-scan
_exptl_absorpt_process_details
;
CrysAlisPro 1.171.42.33a (Rigaku Oxford Diffraction, 2021)
Empirical absorption correction using spherical harmonics,
implemented in SCALE3 ABSPACK scaling algorithm.
;
_exptl_crystal_colour yellow
_exptl_crystal_density_diffrn 1.576
_exptl_crystal_description plate
_exptl_crystal_F_000 1920
_exptl_crystal_size_max 0.230
_exptl_crystal_size_mid 0.080
_exptl_crystal_size_min 0.060
_refine_diff_density_max 1.046
_refine_diff_density_min -1.244
_refine_diff_density_rms 0.101
_refine_ls_extinction_coef 0.00009(2)
_refine_ls_extinction_expression Fc^*^=kFc[1+0.001xFc^2^\l^3^/sin(2\q)]^-1/4^
_refine_ls_extinction_method SHELXL
_refine_ls_goodness_of_fit_ref 0.852
_refine_ls_hydrogen_treatment constr
_refine_ls_matrix_type full
_refine_ls_number_parameters 230
_refine_ls_number_reflns 3553
_refine_ls_number_restraints 0
_refine_ls_restrained_S_all 0.852
_refine_ls_R_factor_all 0.0385
_refine_ls_R_factor_gt 0.0349
_refine_ls_shift/su_max 0.001
_refine_ls_shift/su_mean 0.000
_refine_ls_structure_factor_coef Fsqd
_refine_ls_weighting_details 'w=1/[\s^2^(Fo^2^)+(0.1000P)^2^] where P=(Fo^2^+2Fc^2^)/3'
_refine_ls_weighting_scheme calc
_refine_ls_wR_factor_gt 0.1051
_refine_ls_wR_factor_ref 0.1090
_reflns_Friedel_coverage 0.000
_reflns_number_gt 3193
_reflns_number_total 3553
_reflns_threshold_expression 'I > 2\s(I)'
_cod_data_source_file d4dt00862f2.cif
_cod_data_source_block 2a
_cod_depositor_comments 'Adding full bibliography for 7716247--7716254.cif.'
_cod_original_sg_symbol_H-M 'C 2/c'
_cod_database_code 7716247
_shelx_space_group_comment
;
The symmetry employed for this shelxl refinement is uniquely defined
by the following loop, which should always be used as a source of
symmetry information in preference to the above space-group names.
They are only intended as comments.
;
_shelx_estimated_absorpt_t_min 0.216
_shelx_estimated_absorpt_t_max 0.597
_shelxl_version_number 2014-3

loop_
_space_group_symop_operation_xyz
'x, y, z'
'-x, y, -z+1/2'
'x+1/2, y+1/2, z'
'-x+1/2, y+1/2, -z+1/2'
'-x, -y, -z'
'x, -y, z-1/2'
'-x+1/2, -y+1/2, -z'
'x+1/2, -y+1/2, z-1/2'

loop_
_atom_site_label
_atom_site_type_symbol
_atom_site_fract_x
_atom_site_fract_y
_atom_site_fract_z
_atom_site_U_iso_or_equiv
_atom_site_adp_type
_atom_site_occupancy
_atom_site_site_symmetry_order
_atom_site_calc_flag
_atom_site_refinement_flags_posn
_atom_site_refinement_flags_adp
_atom_site_refinement_flags_occupancy
_atom_site_disorder_assembly
_atom_site_disorder_group
C1 C 0.4287(2) 0.3541(3) 0.37434(18) 0.0243(8) Uani 1 1 d . . . . .
C2 C 0.4519(2) 0.3485(6) 0.3241(2) 0.0615(16) Uani 1 1 d . . . . .
H2 H 0.4187 0.3382 0.2783 0.074 Uiso 1 1 calc R U . . .
C3 C 0.5237(2) 0.3575(6) 0.3389(2) 0.0684(19) Uani 1 1 d . . . . .
H3 H 0.5383 0.3545 0.3030 0.082 Uiso 1 1 calc R U . . .
C4 C 0.5734(2) 0.3706(4) 0.4044(2) 0.0371(10) Uani 1 1 d . . . . .
H4 H 0.6223 0.3766 0.4146 0.044 Uiso 1 1 calc R U . . .
C5 C 0.5500(2) 0.3747(5) 0.4539(2) 0.0519(14) Uani 1 1 d . . . . .
H5 H 0.5836 0.3835 0.4996 0.062 Uiso 1 1 calc R U . . .
C6 C 0.4788(2) 0.3664(4) 0.4404(2) 0.0409(11) Uani 1 1 d . . . . .
H6 H 0.4645 0.3691 0.4766 0.049 Uiso 1 1 calc R U . . .
C7 C 0.32720(17) 0.3176(4) 0.40153(16) 0.0248(7) Uani 1 1 d . . . . .
C8 C 0.24748(17) 0.3118(4) 0.35608(16) 0.0234(7) Uani 1 1 d . . . . .
H8 H 0.2298 0.2145 0.3515 0.028 Uiso 1 1 calc R U . . .
C9 C 0.20819(19) 0.4151(4) 0.46483(16) 0.0271(7) Uani 1 1 d . . . . .
H9A H 0.1956 0.3212 0.4743 0.033 Uiso 1 1 calc R U . . .
H9B H 0.2593 0.4284 0.4929 0.033 Uiso 1 1 calc R U . . .
C10 C 0.1673(2) 0.5209(4) 0.48649(18) 0.0353(9) Uani 1 1 d . . . . .
H10A H 0.1167 0.5115 0.4578 0.053 Uiso 1 1 calc R U . . .
H10B H 0.1828 0.6144 0.4817 0.053 Uiso 1 1 calc R U . . .
H10C H 0.1761 0.5047 0.5339 0.053 Uiso 1 1 calc R U . . .
C11 C 0.1007(2) 0.3776(4) 0.32671(19) 0.0315(9) Uani 1 1 d . . . . .
H11A H 0.0701 0.4386 0.3395 0.038 Uiso 1 1 calc R U . . .
H11B H 0.0890 0.3935 0.2781 0.038 Uiso 1 1 calc R U . . .
C12 C 0.0847(2) 0.2267(4) 0.3365(2) 0.0406(9) Uani 1 1 d . . . . .
H12A H 0.0345 0.2079 0.3091 0.061 Uiso 1 1 calc R U . . .
H12B H 0.0958 0.2103 0.3844 0.061 Uiso 1 1 calc R U . . .
H12C H 0.1134 0.1655 0.3222 0.061 Uiso 1 1 calc R U . . .
C13 C 0.20417(19) 0.6019(3) 0.35851(16) 0.0256(7) Uani 1 1 d . . . . .
H13A H 0.1976 0.6100 0.3108 0.031 Uiso 1 1 calc R U . . .
H13B H 0.1678 0.6598 0.3642 0.031 Uiso 1 1 calc R U . . .
C14 C 0.2778(2) 0.6557(4) 0.40547(18) 0.0300(8) Uani 1 1 d . . . . .
H14A H 0.2831 0.7512 0.3931 0.045 Uiso 1 1 calc R U . . .
H14B H 0.3139 0.5973 0.4007 0.045 Uiso 1 1 calc R U . . .
H14C H 0.2834 0.6529 0.4525 0.045 Uiso 1 1 calc R U . . .
C15 C 0.13275(19) 0.4794(4) 0.16222(17) 0.0283(8) Uani 1 1 d . . . . .
H15 H 0.1577 0.5647 0.1729 0.034 Uiso 1 1 calc R U . . .
C16 C 0.06643(19) 0.4750(4) 0.10865(17) 0.0316(8) Uani 1 1 d . . . . .
H16 H 0.0458 0.5568 0.0840 0.038 Uiso 1 1 calc R U . . .
C17 C 0.0307(2) 0.3510(4) 0.0914(2) 0.0343(9) Uani 1 1 d . . . . .
H17 H -0.0145 0.3458 0.0544 0.041 Uiso 1 1 calc R U . . .
C18 C 0.06148(17) 0.2343(4) 0.12898(16) 0.0274(7) Uani 1 1 d . . . . .
H18 H 0.0379 0.1476 0.1178 0.033 Uiso 1 1 calc R U . . .
C19 C 0.12706(17) 0.2451(3) 0.18304(16) 0.0240(7) Uani 1 1 d . . . . .
H19 H 0.1475 0.1649 0.2092 0.029 Uiso 1 1 calc R U . . .
Cl1 Cl 0.30200(4) 0.45161(9) 0.18939(4) 0.0286(2) Uani 1 1 d . . . . .
N1 N 0.35560(16) 0.3470(3) 0.35758(15) 0.0251(6) Uani 1 1 d . . . . .
N2 N 0.16317(16) 0.3663(3) 0.19989(15) 0.0232(7) Uani 1 1 d . . . . .
O1 O 0.35547(12) 0.2963(3) 0.46322(11) 0.0324(6) Uani 1 1 d . . . . .
P1 P 0.19222(4) 0.42453(9) 0.37632(4) 0.0231(2) Uani 1 1 d . . . . .
Pd1 Pd 0.26469(2) 0.36770(2) 0.27302(2) 0.02117(14) Uani 1 1 d . . . . .

loop_
_atom_site_aniso_label
_atom_site_aniso_U_11
_atom_site_aniso_U_22
_atom_site_aniso_U_33
_atom_site_aniso_U_23
_atom_site_aniso_U_13
_atom_site_aniso_U_12
C1 0.0239(18) 0.0302(19) 0.0211(17) -0.0024(13) 0.0116(14) -0.0035(13)
C2 0.028(2) 0.140(5) 0.019(2) -0.010(2) 0.0119(17) -0.011(2)
C3 0.031(2) 0.159(6) 0.022(2) -0.010(2) 0.0174(18) -0.007(3)
C4 0.0211(19) 0.059(3) 0.031(2) 0.0058(16) 0.0103(16) 0.0012(16)
C5 0.026(2) 0.104(4) 0.022(2) 0.004(2) 0.0055(17) 0.003(2)
C6 0.025(2) 0.079(3) 0.0192(19) 0.0054(17) 0.0098(16) 0.0036(18)
C7 0.0273(18) 0.0289(18) 0.0217(16) -0.0017(14) 0.0139(13) -0.0031(14)
C8 0.0256(17) 0.0281(18) 0.0220(15) 0.0003(14) 0.0153(13) -0.0039(14)
C9 0.037(2) 0.0300(18) 0.0199(16) -0.0006(14) 0.0179(14) -0.0007(15)
C10 0.046(2) 0.040(2) 0.0280(18) -0.0042(16) 0.0236(16) 0.0004(18)
C11 0.0256(19) 0.044(2) 0.0275(19) -0.0056(15) 0.0138(16) 0.0026(15)
C12 0.035(2) 0.040(2) 0.058(2) -0.0115(19) 0.0300(19) -0.0066(18)
C13 0.0326(19) 0.0302(17) 0.0157(15) -0.0007(13) 0.0117(14) -0.0002(15)
C14 0.038(2) 0.0312(18) 0.0240(17) 0.0008(14) 0.0164(16) -0.0043(16)
C15 0.0340(19) 0.0317(19) 0.0229(16) -0.0011(14) 0.0157(14) -0.0025(15)
C16 0.0329(19) 0.034(2) 0.0255(17) 0.0035(15) 0.0093(15) 0.0015(16)
C17 0.028(2) 0.047(2) 0.027(2) -0.0017(16) 0.0100(17) 0.0029(16)
C18 0.0251(17) 0.0321(18) 0.0280(17) -0.0043(15) 0.0139(14) -0.0037(15)
C19 0.0263(17) 0.0262(17) 0.0236(15) -0.0002(13) 0.0145(13) 0.0003(14)
Cl1 0.0367(5) 0.0311(4) 0.0266(4) -0.0013(3) 0.0218(3) -0.0041(3)
N1 0.0252(16) 0.0335(16) 0.0194(14) -0.0017(11) 0.0121(12) -0.0031(12)
N2 0.0246(16) 0.0304(17) 0.0191(14) -0.0020(10) 0.0136(12) -0.0008(11)
O1 0.0289(13) 0.0512(16) 0.0209(11) 0.0057(11) 0.0141(10) -0.0017(12)
P1 0.0247(4) 0.0293(5) 0.0188(4) -0.0009(3) 0.0124(3) -0.0008(3)
Pd1 0.02196(19) 0.0281(2) 0.01623(19) -0.00231(8) 0.01077(13) -0.00257(9)

loop_
_atom_type_symbol
_atom_type_description
_atom_type_scat_dispersion_real
_atom_type_scat_dispersion_imag
_atom_type_scat_source
C C 0.0181 0.0091 'International Tables Vol C Tables 4.2.6.8 and 6.1.1.4'
H H 0.0000 0.0000 'International Tables Vol C Tables 4.2.6.8 and 6.1.1.4'
Cl Cl 0.3639 0.7018 'International Tables Vol C Tables 4.2.6.8 and 6.1.1.4'
N N 0.0311 0.0180 'International Tables Vol C Tables 4.2.6.8 and 6.1.1.4'
O O 0.0492 0.0322 'International Tables Vol C Tables 4.2.6.8 and 6.1.1.4'
P P 0.2955 0.4335 'International Tables Vol C Tables 4.2.6.8 and 6.1.1.4'
Pd Pd 0.1215 3.9337 'International Tables Vol C Tables 4.2.6.8 and 6.1.1.4'

loop_
_geom_angle_atom_site_label_1
_geom_angle_atom_site_label_2
_geom_angle_atom_site_label_3
_geom_angle
_geom_angle_site_symmetry_1
_geom_angle_site_symmetry_3
_geom_angle_publ_flag
C2 C1 C6 117.8(4) . . ?
C2 C1 N1 119.7(3) . . ?
C6 C1 N1 122.5(3) . . ?
C1 C2 C3 121.0(4) . . ?
C1 C2 H2 119.5 . . ?
C3 C2 H2 119.5 . . ?
C4 C3 C2 121.3(4) . . ?
C4 C3 H3 119.4 . . ?
C2 C3 H3 119.4 . . ?
C5 C4 C3 117.3(4) . . ?
C5 C4 H4 121.4 . . ?
C3 C4 H4 121.4 . . ?
C4 C5 C6 122.5(4) . . ?
C4 C5 H5 118.7 . . ?
C6 C5 H5 118.7 . . ?
C1 C6 C5 120.0(4) . . ?
C1 C6 H6 120.0 . . ?
C5 C6 H6 120.0 . . ?
O1 C7 N1 130.7(3) . . ?
O1 C7 C8 126.0(3) . . ?
N1 C7 C8 103.3(3) . . ?
O1 C7 Pd1 177.9(3) . . ?
N1 C7 Pd1 50.79(17) . . ?
C8 C7 Pd1 52.59(15) . . ?
C7 C8 P1 117.3(2) . . ?
C7 C8 Pd1 90.89(19) . . ?
P1 C8 Pd1 115.30(17) . . ?
C7 C8 H8 110.6 . . ?
P1 C8 H8 110.6 . . ?
Pd1 C8 H8 110.6 . . ?
C10 C9 P1 114.5(2) . . ?
C10 C9 H9A 108.6 . . ?
P1 C9 H9A 108.6 . . ?
C10 C9 H9B 108.6 . . ?
P1 C9 H9B 108.6 . . ?
H9A C9 H9B 107.6 . . ?
C9 C10 H10A 109.5 . . ?
C9 C10 H10B 109.5 . . ?
H10A C10 H10B 109.5 . . ?
C9 C10 H10C 109.5 . . ?
H10A C10 H10C 109.5 . . ?
H10B C10 H10C 109.5 . . ?
C12 C11 P1 113.2(3) . . ?
C12 C11 H11A 108.9 . . ?
P1 C11 H11A 108.9 . . ?
C12 C11 H11B 108.9 . . ?
P1 C11 H11B 108.9 . . ?
H11A C11 H11B 107.8 . . ?
C11 C12 H12A 109.5 . . ?
C11 C12 H12B 109.5 . . ?
H12A C12 H12B 109.5 . . ?
C11 C12 H12C 109.5 . . ?
H12A C12 H12C 109.5 . . ?
H12B C12 H12C 109.5 . . ?
C14 C13 P1 111.7(2) . . ?
C14 C13 H13A 109.3 . . ?
P1 C13 H13A 109.3 . . ?
C14 C13 H13B 109.3 . . ?
P1 C13 H13B 109.3 . . ?
H13A C13 H13B 107.9 . . ?
C13 C14 H14A 109.5 . . ?
C13 C14 H14B 109.5 . . ?
H14A C14 H14B 109.5 . . ?
C13 C14 H14C 109.5 . . ?
H14A C14 H14C 109.5 . . ?
H14B C14 H14C 109.5 . . ?
N2 C15 C16 122.3(3) . . ?
N2 C15 H15 118.9 . . ?
C16 C15 H15 118.9 . . ?
C17 C16 C15 119.4(3) . . ?
C17 C16 H16 120.3 . . ?
C15 C16 H16 120.3 . . ?
C16 C17 C18 119.0(4) . . ?
C16 C17 H17 120.5 . . ?
C18 C17 H17 120.5 . . ?
C17 C18 C19 119.3(3) . . ?
C17 C18 H18 120.4 . . ?
C19 C18 H18 120.4 . . ?
N2 C19 C18 122.2(3) . . ?
N2 C19 H19 118.9 . . ?
C18 C19 H19 118.9 . . ?
C7 N1 C1 125.0(3) . . ?
C7 N1 Pd1 98.2(2) . . ?
C1 N1 Pd1 136.8(2) . . ?
C15 N2 C19 117.8(3) . . ?
C15 N2 Pd1 122.3(2) . . ?
C19 N2 Pd1 119.4(2) . . ?
C8 P1 C13 111.75(16) . . ?
C8 P1 C9 112.52(16) . . ?
C13 P1 C9 107.21(15) . . ?
C8 P1 C11 109.29(16) . . ?
C13 P1 C11 108.48(16) . . ?
C9 P1 C11 107.42(17) . . ?
N1 Pd1 N2 167.35(12) . . ?
N1 Pd1 C8 67.53(12) . . ?
N2 Pd1 C8 100.17(12) . . ?
N1 Pd1 Cl1 104.12(9) . . ?
N2 Pd1 Cl1 88.38(8) . . ?
C8 Pd1 Cl1 170.48(9) . . ?
N1 Pd1 C7 31.06(11) . . ?
N2 Pd1 C7 136.69(11) . . ?
C8 Pd1 C7 36.52(11) . . ?
Cl1 Pd1 C7 134.83(8) . . ?

loop_
_geom_bond_atom_site_label_1
_geom_bond_atom_site_label_2
_geom_bond_distance
_geom_bond_site_symmetry_2
_geom_bond_publ_flag
C1 C2 1.368(6) . ?
C1 C6 1.381(5) . ?
C1 N1 1.413(5) . ?
C2 C3 1.394(6) . ?
C2 H2 0.9500 . ?
C3 C4 1.371(6) . ?
C3 H3 0.9500 . ?
C4 C5 1.354(6) . ?
C4 H4 0.9500 . ?
C5 C6 1.390(6) . ?
C5 H5 0.9500 . ?
C6 H6 0.9500 . ?
C7 O1 1.235(4) . ?
C7 N1 1.347(4) . ?
C7 C8 1.538(4) . ?
C7 Pd1 2.585(3) . ?
C8 P1 1.769(3) . ?
C8 Pd1 2.053(3) . ?
C8 H8 1.0000 . ?
C9 C10 1.526(5) . ?
C9 P1 1.811(3) . ?
C9 H9A 0.9900 . ?
C9 H9B 0.9900 . ?
C10 H10A 0.9800 . ?
C10 H10B 0.9800 . ?
C10 H10C 0.9800 . ?
C11 C12 1.530(5) . ?
C11 P1 1.812(4) . ?
C11 H11A 0.9900 . ?
C11 H11B 0.9900 . ?
C12 H12A 0.9800 . ?
C12 H12B 0.9800 . ?
C12 H12C 0.9800 . ?
C13 C14 1.535(5) . ?
C13 P1 1.797(3) . ?
C13 H13A 0.9900 . ?
C13 H13B 0.9900 . ?
C14 H14A 0.9800 . ?
C14 H14B 0.9800 . ?
C14 H14C 0.9800 . ?
C15 N2 1.353(4) . ?
C15 C16 1.386(5) . ?
C15 H15 0.9500 . ?
C16 C17 1.378(5) . ?
C16 H16 0.9500 . ?
C17 C18 1.383(5) . ?
C17 H17 0.9500 . ?
C18 C19 1.384(5) . ?
C18 H18 0.9500 . ?
C19 N2 1.357(4) . ?
C19 H19 0.9500 . ?
Cl1 Pd1 2.3963(8) . ?
N1 Pd1 2.023(3) . ?
N2 Pd1 2.047(3) . ?

loop_
_geom_torsion_atom_site_label_1
_geom_torsion_atom_site_label_2
_geom_torsion_atom_site_label_3
_geom_torsion_atom_site_label_4
_geom_torsion
_geom_torsion_site_symmetry_1
_geom_torsion_site_symmetry_2
_geom_torsion_site_symmetry_3
_geom_torsion_site_symmetry_4
_geom_torsion_publ_flag
C6 C1 C2 C3 -1.2(8) . . . . ?
N1 C1 C2 C3 178.9(5) . . . . ?
C1 C2 C3 C4 0.8(9) . . . . ?
C2 C3 C4 C5 -0.1(8) . . . . ?
C3 C4 C5 C6 -0.1(7) . . . . ?
C2 C1 C6 C5 1.0(6) . . . . ?
N1 C1 C6 C5 -179.2(4) . . . . ?
C4 C5 C6 C1 -0.3(7) . . . . ?
O1 C7 C8 P1 58.9(5) . . . . ?
N1 C7 C8 P1 -122.6(3) . . . . ?
Pd1 C7 C8 P1 -119.3(3) . . . . ?
O1 C7 C8 Pd1 178.2(3) . . . . ?
N1 C7 C8 Pd1 -3.3(3) . . . . ?
N2 C15 C16 C17 -2.0(6) . . . . ?
C15 C16 C17 C18 1.1(6) . . . . ?
C16 C17 C18 C19 0.5(6) . . . . ?
C17 C18 C19 N2 -1.4(5) . . . . ?
O1 C7 N1 C1 3.0(6) . . . . ?
C8 C7 N1 C1 -175.5(3) . . . . ?
Pd1 C7 N1 C1 -178.9(4) . . . . ?
O1 C7 N1 Pd1 -178.2(4) . . . . ?
C8 C7 N1 Pd1 3.4(3) . . . . ?
C2 C1 N1 C7 162.8(4) . . . . ?
C6 C1 N1 C7 -17.0(5) . . . . ?
C2 C1 N1 Pd1 -15.6(6) . . . . ?
C6 C1 N1 Pd1 164.6(3) . . . . ?
C16 C15 N2 C19 1.1(5) . . . . ?
C16 C15 N2 Pd1 174.0(3) . . . . ?
C18 C19 N2 C15 0.6(5) . . . . ?
C18 C19 N2 Pd1 -172.5(2) . . . . ?
C7 C8 P1 C13 70.4(3) . . . . ?
Pd1 C8 P1 C13 -34.8(2) . . . . ?
C7 C8 P1 C9 -50.2(3) . . . . ?
Pd1 C8 P1 C9 -155.53(17) . . . . ?
C7 C8 P1 C11 -169.5(2) . . . . ?
Pd1 C8 P1 C11 85.2(2) . . . . ?
C14 C13 P1 C8 -67.0(3) . . . . ?
C14 C13 P1 C9 56.7(3) . . . . ?
C14 C13 P1 C11 172.5(2) . . . . ?
C10 C9 P1 C8 174.0(3) . . . . ?
C10 C9 P1 C13 50.8(3) . . . . ?
C10 C9 P1 C11 -65.7(3) . . . . ?
C12 C11 P1 C8 56.5(3) . . . . ?
C12 C11 P1 C13 178.6(3) . . . . ?
C12 C11 P1 C9 -65.9(3) . . . . ?
